data_8101036
loop_
_publ_author_name
'Dieleman, Cedric'
'Jeunesse, Catherine'
'Matt, Dominique'

_publ_section_title
;
Crystal structure of tetrachloro-5,11,17,23-tetra-tert-butyl-{[cis-(P,P)-25,
26-bis(diphenylphosphinomethoxy)]-<br>(P,P)-27,28-bis(diphenylphosphinomethoxy)
calix[4]arene}platinum(II)digold(I) hexachloroform hemihydrate, 
C~96~H~100~C~l4~O~4~P~4~Au~2~Pt &#x00B7; 6CHCl~3~ &#x00B7; 1/2H~2~O, 
an evidence for a weak CH--platinum interaction
;
_journal_issue 3
_journal_name_full 'Zeitschrift f\"ur Kristallographie - New Crystal Structures'
_journal_page_first 435
_journal_page_last 438
_journal_volume 216
_journal_year 2001
_chemical_formula_moiety 'C204 H214 Au4 Cl44 O9 P8 Pt2'
_chemical_formula_structural 'C204 H214 Au4 Cl44 O9 P8 Pt2'
_chemical_formula_sum 'C204 H214 Au4 Cl44 O9 P8 Pt2'
_chemical_formula_weight 5795.75
_space_group_IT_number 14
_symmetry_cell_setting monoclinic
_symmetry_space_group_name_Hall '-P 2ybc'
_symmetry_space_group_name_H-M 'P 1 21/c 1'
_cell_angle_alpha 90
_cell_angle_beta 102.365(4)
_cell_angle_gamma 90
_cell_formula_units_Z 2
_cell_length_a 30.227(1)
_cell_length_b 15.1401(3)
_cell_length_c 26.4571(5)
_cell_measurement_temperature 173
_cell_volume 11827(1)
_diffrn_ambient_temperature 173
_exptl_crystal_density_diffrn 1.63
_cod_original_sg_symbol_H-M 'P 21/c'
_cod_database_code 8101036

loop_
_symmetry_equiv_pos_as_xyz
x,y,z
-x,1/2+y,1/2-z
-x,-y,-z
+x,1/2-y,1/2+z

loop_
_atom_site_aniso_label
_atom_site_aniso_U_11
_atom_site_aniso_U_22
_atom_site_aniso_U_33
_atom_site_aniso_U_12
_atom_site_aniso_U_13
_atom_site_aniso_U_23
_atom_site_aniso_type_symbol
PT 0.0360(2) 0.0907(3) 0.0392(2) -0.0220(2) 0.0137(1) -0.0177(2) Pt
AU1 0.0527(2) 0.0255(1) 0.0346(1) 0.0000(1) 0.0185(1) -0.0004(1) Au
AU2 0.0440(2) 0.0339(1) 0.0300(1) 0.0025(1) 0.0107(1) 0.0033(1) Au
CL1 0.063(1) 0.091(2) 0.049(1) -0.030(1) 0.021(1) -0.027(1) Cl
CL2 0.069(3) 0.073(3) 0.077(3) -0.033(2) 0.026(2) -0.014(3) Cl
CL3 0.087(1) 0.038(1) 0.050(1) 0.003(1) 0.0377(9) -0.0040(9) Cl
CL4 0.075(1) 0.043(1) 0.047(1) 0.007(1) 0.015(1) 0.0155(9) Cl
C1 0.041(4) 0.033(4) 0.028(3) -0.008(3) 0.016(3) -0.006(3) C
C2 0.050(4) 0.025(3) 0.034(3) -0.007(3) 0.016(3) 0.001(3) C
C3 0.046(4) 0.022(3) 0.036(3) -0.001(3) 0.013(3) 0.001(3) C
C4 0.035(4) 0.030(3) 0.037(4) 0.000(3) 0.011(3) -0.003(3) C
C5 0.038(4) 0.024(3) 0.029(3) -0.002(3) 0.010(3) -0.000(3) C
C6 0.033(4) 0.030(3) 0.026(3) -0.001(3) 0.009(3) -0.003(3) C
C7 0.069(5) 0.028(4) 0.051(4) 0.004(4) 0.027(4) 0.001(4) C
C8 0.127(9) 0.041(5) 0.078(7) 0.028(6) 0.027(7) -0.007(5) C
C9 0.071(7) 0.046(5) 0.077(7) 0.017(5) 0.010(6) 0.008(5) C
C10 0.092(7) 0.041(5) 0.116(8) 0.011(5) 0.042(6) 0.031(5) C
O1 0.034(3) 0.029(2) 0.030(2) 0.004(2) 0.008(2) 0.001(2) O
C11 0.006(4) 0.023(4) 0.012(3) 0.004(3) -0.002(3) 0.003(3) C
P1 0.033(1) 0.048(1) 0.0293(8) 0.0041(9) 0.0091(7) 0.0005(9) P
C12 0.050(5) 0.058(5) 0.035(4) 0.018(4) 0.012(3) 0.001(4) C
C13 0.059(5) 0.079(7) 0.034(4) 0.017(5) 0.016(4) 0.015(4) C
C14 0.088(6) 0.076(7) 0.045(4) 0.032(5) 0.031(4) 0.017(5) C
C15 0.111(9) 0.12(1) 0.037(5) 0.051(7) 0.018(5) 0.021(6) C
C16 0.069(7) 0.12(1) 0.050(6) 0.028(7) -0.008(6) 0.006(7) C
C17 0.055(6) 0.090(8) 0.039(5) 0.022(5) -0.003(4) 0.000(5) C
C18 0.039(4) 0.048(5) 0.036(4) 0.002(4) 0.014(3) 0.000(4) C
C19 0.039(4) 0.045(4) 0.036(4) 0.005(4) 0.013(3) 0.003(4) C
C20 0.034(4) 0.048(5) 0.039(4) -0.003(4) 0.010(3) -0.001(4) C
C21 0.049(5) 0.046(5) 0.047(4) -0.001(4) 0.017(4) -0.004(4) C
C22 0.058(5) 0.046(5) 0.055(5) 0.016(4) 0.021(4) 0.006(4) C
C23 0.041(5) 0.049(5) 0.048(4) 0.011(4) 0.007(4) 0.010(4) C
C24 0.037(4) 0.023(3) 0.030(3) 0.001(3) 0.012(3) 0.002(3) C
C25 0.037(4) 0.023(3) 0.031(3) 0.001(3) 0.012(3) 0.000(3) C
C26 0.041(4) 0.025(3) 0.032(3) 0.001(3) 0.018(3) -0.002(3) C
C27 0.033(4) 0.026(3) 0.037(4) 0.003(3) 0.009(3) 0.003(3) C
C28 0.038(4) 0.027(3) 0.035(3) -0.004(3) 0.009(3) -0.000(3) C
C29 0.033(3) 0.025(3) 0.027(3) -0.003(3) 0.012(2) -0.002(3) C
C30 0.031(3) 0.023(3) 0.030(3) 0.000(3) 0.015(2) 0.004(3) C
C31 0.033(4) 0.032(4) 0.046(4) 0.007(3) 0.010(3) 0.001(3) C
C32 0.044(4) 0.058(5) 0.059(5) 0.008(4) 0.025(3) 0.011(4) C
C33 0.051(4) 0.039(4) 0.073(5) 0.013(4) 0.031(4) 0.011(4) C
C34 0.041(5) 0.070(6) 0.080(7) 0.017(5) 0.000(5) -0.027(5) C
O2 0.030(2) 0.025(2) 0.033(2) 0.003(2) 0.012(2) 0.004(2) O
C35 0.030(4) 0.025(3) 0.034(3) 0.002(3) 0.010(3) -0.002(3) C
P2 0.041(1) 0.0245(8) 0.0342(8) -0.0002(8) 0.0145(7) 0.0000(8) P
C36 0.044(4) 0.028(4) 0.037(4) -0.001(3) 0.012(3) 0.004(3) C
C37 0.042(4) 0.030(4) 0.042(4) -0.006(3) 0.015(3) -0.000(3) C
C38 0.071(6) 0.042(5) 0.039(4) -0.005(4) 0.016(4) 0.004(4) C
C39 0.083(7) 0.056(6) 0.047(5) 0.016(5) 0.006(5) 0.012(5) C
C40 0.067(7) 0.101(9) 0.070(7) 0.013(7) 0.005(6) 0.029(7) C
C41 0.050(5) 0.061(6) 0.062(5) 0.019(4) 0.017(4) 0.021(5) C
C42 0.042(4) 0.022(3) 0.036(3) -0.000(3) 0.013(3) 0.005(3) C
C43 0.040(4) 0.035(4) 0.036(4) -0.002(3) 0.012(3) 0.002(3) C
C44 0.043(4) 0.039(4) 0.056(5) -0.001(4) 0.015(4) 0.006(4) C
C45 0.037(5) 0.057(5) 0.057(5) 0.001(4) 0.006(4) 0.012(5) C
C46 0.040(5) 0.070(6) 0.046(5) -0.015(4) 0.000(4) -0.009(5) C
C47 0.054(5) 0.050(5) 0.043(4) -0.007(4) 0.010(4) -0.003(4) C
C48 0.041(4) 0.028(3) 0.031(3) 0.003(3) 0.013(3) -0.003(3) C
C49 0.038(4) 0.032(3) 0.027(3) 0.005(3) 0.009(3) -0.000(3) C
C50 0.030(4) 0.030(3) 0.040(4) 0.003(3) 0.012(3) 0.001(3) C
C51 0.056(5) 0.034(4) 0.029(3) 0.009(4) 0.015(3) 0.006(3) C
C52 0.047(4) 0.032(4) 0.034(4) -0.002(3) 0.013(3) 0.003(3) C
C53 0.037(4) 0.032(4) 0.027(3) -0.003(3) 0.009(3) -0.002(3) C
C54 0.042(4) 0.029(3) 0.022(3) 0.004(3) 0.007(3) -0.001(3) C
C55 0.058(5) 0.028(4) 0.053(4) 0.017(3) 0.022(4) 0.014(3) C
C56 0.108(8) 0.036(5) 0.084(7) 0.016(5) 0.038(6) -0.001(5) C
C57 0.091(7) 0.063(6) 0.065(5) 0.023(5) 0.029(5) 0.037(5) C
C58 0.079(6) 0.059(6) 0.116(8) 0.038(5) 0.054(5) 0.032(6) C
O3 0.038(3) 0.030(2) 0.028(2) 0.006(2) 0.008(2) -0.001(2) O
C59 0.036(4) 0.026(3) 0.031(3) 0.004(3) 0.012(3) -0.002(3) C
P3 0.038(1) 0.0314(9) 0.0275(8) 0.0035(8) 0.0105(7) 0.0002(8) P
C60 0.036(4) 0.041(4) 0.033(3) 0.001(3) 0.015(3) -0.007(3) C
C61 0.055(6) 0.046(5) 0.055(5) 0.006(4) -0.001(5) -0.006(4) C
C62 0.073(8) 0.066(7) 0.077(7) -0.007(6) -0.005(6) -0.016(6) C
C63 0.077(7) 0.070(6) 0.077(7) -0.024(6) 0.015(6) -0.035(5) C
C64 0.081(7) 0.041(5) 0.056(5) -0.006(5) 0.020(5) -0.009(4) C
C65 0.073(6) 0.034(4) 0.038(4) 0.003(4) 0.016(4) -0.001(4) C
C66 0.039(4) 0.038(4) 0.028(3) 0.005(3) 0.013(3) 0.003(3) C
C67 0.047(5) 0.058(5) 0.045(4) 0.004(4) 0.020(3) 0.011(4) C
C68 0.037(5) 0.105(9) 0.063(6) -0.002(5) 0.021(4) 0.005(6) C
C69 0.039(5) 0.106(9) 0.050(5) 0.009(6) 0.007(4) 0.007(6) C
C70 0.044(5) 0.070(6) 0.043(5) 0.015(5) 0.002(4) 0.010(5) C
C71 0.040(4) 0.045(5) 0.042(4) -0.000(4) 0.012(3) -0.000(4) C
C72 0.039(4) 0.032(4) 0.029(3) -0.003(3) 0.015(3) -0.000(3) C
C73 0.039(4) 0.038(4) 0.035(3) -0.002(3) 0.017(3) -0.001(3) C
C74 0.057(4) 0.038(4) 0.036(3) -0.004(4) 0.024(3) -0.001(3) C
C75 0.044(4) 0.038(4) 0.046(4) -0.010(3) 0.021(3) -0.001(4) C
C76 0.045(4) 0.036(4) 0.041(4) -0.017(3) 0.017(3) -0.004(3) C
C77 0.030(4) 0.042(4) 0.037(3) -0.009(3) 0.015(3) -0.000(3) C
C78 0.037(4) 0.032(4) 0.033(3) -0.008(3) 0.015(3) -0.003(3) C
C79 0.057(5) 0.047(5) 0.050(4) -0.012(4) 0.026(3) 0.005(4) C
C80 0.105(9) 0.063(6) 0.074(7) -0.016(6) 0.012(6) 0.034(5) C
C81 0.15(1) 0.051(6) 0.073(7) -0.028(7) 0.036(7) 0.008(6) C
C82 0.157(8) 0.049(6) 0.124(7) 0.007(6) 0.102(5) 0.028(5) C
O4 0.036(3) 0.035(3) 0.030(2) -0.001(2) 0.013(2) 0.002(2) O
C83 0.035(4) 0.050(4) 0.033(3) -0.002(4) 0.014(3) -0.004(4) C
P4 0.032(1) 0.062(1) 0.036(1) -0.005(1) 0.0119(8) -0.002(1) P
C84 0.039(4) 0.069(6) 0.042(4) 0.001(4) 0.015(3) 0.011(4) C
C85 0.057(6) 0.066(6) 0.058(5) 0.021(5) 0.015(4) 0.005(5) C
C86 0.065(6) 0.097(8) 0.090(8) 0.039(6) 0.027(5) 0.019(7) C
C87 0.060(6) 0.085(8) 0.086(8) 0.023(6) 0.015(6) 0.028(6) C
C88 0.049(7) 0.12(1) 0.112(9) 0.015(7) -0.000(7) 0.054(8) C
C89 0.054(7) 0.098(9) 0.065(7) -0.002(6) -0.004(6) 0.009(7) C
C90 0.038(4) 0.057(5) 0.055(5) -0.013(4) 0.016(4) 0.002(4) C
C91 0.044(5) 0.053(6) 0.16(1) -0.006(5) 0.032(6) 0.023(7) C
C92 0.053(7) 0.063(7) 0.16(1) -0.007(6) 0.013(7) 0.034(8) C
C93 0.095(9) 0.115(9) 0.094(8) -0.032(7) 0.016(7) 0.046(7) C
C94 0.152(7) 0.094(9) 0.136(7) -0.037(7) 0.119(4) -0.013(7) C
C95 0.128(5) 0.162(7) 0.068(4) -0.125(4) 0.080(3) -0.081(4) C
C96 0.043(4) 0.042(4) 0.029(3) -0.014(3) 0.013(3) -0.006(3) C
C97 0.070(6) 0.082(7) 0.058(5) -0.027(5) 0.026(4) -0.024(5) C
CL5 0.103(2) 0.121(2) 0.073(2) -0.037(2) 0.030(1) -0.050(2) Cl
CL6 0.076(1) 0.074(2) 0.053(1) -0.021(1) 0.025(1) -0.015(1) Cl
CL7 0.197(4) 0.146(3) 0.093(3) -0.100(2) 0.020(3) 0.010(2) Cl
C98 0.066(7) 0.14(1) 0.087(7) 0.021(7) 0.024(6) 0.066(7) C
CL8 0.122(3) 0.070(2) 0.129(3) 0.016(2) 0.021(2) -0.012(2) Cl
CL9 0.210(3) 0.343(5) 0.130(2) 0.176(3) 0.103(2) 0.164(2) Cl
CL10 0.156(4) 0.078(2) 0.091(2) -0.006(2) 0.019(2) -0.019(2) Cl
C99 0.08(1) 0.18(2) 0.16(2) 0.01(1) 0.02(1) 0.05(1) C
CL11 0.081(3) 0.202(4) 0.231(4) -0.020(3) 0.016(3) -0.134(3) Cl
CL12 0.089(2) 0.153(4) 0.142(3) 0.017(3) 0.034(2) 0.018(3) Cl
CL13 0.120(4) 0.309(8) 0.080(3) -0.007(5) 0.008(3) 0.036(4) Cl
C100 0.072(6) 0.050(5) 0.065(6) -0.011(5) 0.021(5) 0.003(5) C
CL14 0.091(2) 0.094(2) 0.054(1) -0.019(2) 0.017(1) -0.022(1) Cl
CL15 0.096(2) 0.058(2) 0.140(3) -0.021(2) 0.040(2) -0.000(2) Cl
CL16 0.111(2) 0.094(2) 0.050(1) -0.023(2) 0.020(1) -0.008(2) Cl
C101 0.91(5) 0.07(1) 0.17(1) -0.05(2) 0.29(2) 0.01(1) C
CL17 0.149(5) 0.039(2) 0.059(3) -0.019(3) 0.022(3) -0.010(2) Cl
CL18 0.125(5) 0.053(3) 0.166(7) -0.011(4) 0.048(5) -0.026(4) Cl
CL19 0.220(8) 0.132(6) 0.49(2) -0.124(5) 0.16(1) -0.12(1) Cl
O5 0.042(7) 0.30(2) 0.023(6) 0.092(8) -0.002(5) 0.02(1) O
C102 0.053(6) 0.080(8) 0.108(9) -0.002(6) 0.017(6) -0.012(8) C
CL20 0.090(4) 0.090(5) 0.256(8) -0.020(3) 0.095(4) 0.009(6) Cl
CL21 0.098(5) 0.124(6) 0.187(8) 0.038(4) 0.028(5) -0.040(6) Cl
CL22 0.120(4) 0.324(8) 0.268(6) -0.123(5) 0.124(4) -0.239(5) Cl
CL26 0.150(7) 0.147(6) 0.071(4) -0.059(5) -0.015(5) 0.025(5) Cl
CL27 0.078(5) 0.43(2) 0.215(9) 0.084(7) -0.033(6) -0.180(9) Cl
CL28 0.30(2) 0.17(1) 0.26(2) -0.08(1) -0.03(2) 0.05(1) Cl
C103 0.36(3) 0.031(7) 0.06(1) 0.10(1) 0.06(2) 0.012(8) C
CL23 0.032(5) 0.077(6) 0.059(5) -0.017(4) -0.003(4) -0.030(4) Cl
CL24 0.073(3) 0.046(3) 0.149(6) 0.013(3) 0.033(3) 0.017(3) Cl
CL25 0.100(5) 0.106(5) 0.090(4) -0.034(4) 0.020(4) -0.021(4) Cl
CL29 0.044(5) 0.035(4) 0.077(6) 0.002(4) -0.004(5) 0.000(4) Cl
CL2A 0.035(2) 0.047(2) 0.046(2) -0.015(2) 0.011(2) -0.006(2) Cl
C11a 0.05(1) 0.011(8) 0.011(7) -0.017(8) 0.005(8) -0.005(7) C

loop_
_atom_site_label
_atom_site_fract_x
_atom_site_fract_y
_atom_site_fract_z
_atom_site_U_iso_or_equiv
_atom_site_occupancy
_atom_site_thermal_displace_type
_atom_site_calc_flag
_atom_site_calc_attached_atom
_atom_site_type_symbol
PT 0.12427(1) 0.15299(3) 0.71228(1) 0.0504(2) 1.000 Uani ? ? Pt
AU1 0.32969(1) 0.53774(2) 0.83707(1) 0.0359(1) 1.000 Uani ? ? Au
AU2 0.30366(1) 0.27179(2) 1.06081(1) 0.0355(1) 1.000 Uani ? ? Au
CL1 0.13299(9) 0.0795(2) 0.63666(9) 0.065(1) 1.000 Uani ? ? Cl
CL2 0.0737(2) 0.0275(4) 0.7219(2) 0.073(3) 0.500 Uani ? ? Cl
CL3 0.30317(9) 0.6174(2) 0.89816(9) 0.055(1) 1.000 Uani ? ? Cl
CL4 0.32278(9) 0.1500(2) 1.11179(9) 0.053(1) 1.000 Uani ? ? Cl
C1 0.2571(3) 0.0084(5) 0.7669(3) 0.034(3) 1.000 Uani ? ? C
C2 0.2819(3) -0.0702(5) 0.7743(3) 0.035(4) 1.000 Uani ? ? C
C3 0.3254(3) -0.0779(5) 0.7645(3) 0.033(4) 1.000 Uani ? ? C
C4 0.3431(3) -0.0027(5) 0.7471(3) 0.034(4) 1.000 Uani ? ? C
C5 0.3209(3) 0.0781(5) 0.7401(3) 0.030(3) 1.000 Uani ? ? C
C6 0.2767(3) 0.0827(5) 0.7494(3) 0.029(3) 1.000 Uani ? ? C
C7 0.3516(3) -0.1660(6) 0.7690(3) 0.046(4) 1.000 Uani ? ? C
C8 0.3526(5) -0.1977(7) 0.7152(5) 0.074(7) 1.000 Uani ? ? C
C9 0.4003(4) -0.1532(7) 0.7993(5) 0.063(6) 1.000 Uani ? ? C
C10 0.3305(4) -0.2348(7) 0.7969(5) 0.076(7) 1.000 Uani ? ? C
O1 0.2539(2) 0.1624(3) 0.7453(2) 0.031(2) 1.000 Uani ? ? O
C11 0.2314(3) 0.1880(6) 0.6938(3) 0.012(4) 0.700 Uani ? ? C
P1 0.17767(7) 0.2452(2) 0.69628(8) 0.036(1) 1.000 Uani ? ? P
C12 0.1654(3) 0.2945(7) 0.6313(3) 0.047(5) 1.000 Uani ? ? C
C13 0.1978(3) 0.3438(8) 0.6162(3) 0.054(5) 1.000 Uani ? ? C
C14 0.1911(4) 0.3833(8) 0.5672(4) 0.067(6) 1.000 Uani ? ? C
C15 0.1504(5) 0.371(1) 0.5334(4) 0.079(7) 1.000 Uani ? ? C
C16 0.1168(4) 0.324(1) 0.5492(5) 0.075(8) 1.000 Uani ? ? C
C17 0.1230(4) 0.2837(8) 0.5971(4) 0.058(6) 1.000 Uani ? ? C
C18 0.1908(3) 0.3431(6) 0.7367(3) 0.041(4) 1.000 Uani ? ? C
C19 0.2252(3) 0.3462(6) 0.7804(3) 0.040(4) 1.000 Uani ? ? C
C20 0.2317(3) 0.4213(6) 0.8111(3) 0.040(4) 1.000 Uani ? ? C
C21 0.2046(3) 0.4951(6) 0.7977(4) 0.048(5) 1.000 Uani ? ? C
C22 0.1707(3) 0.4923(6) 0.7539(4) 0.053(5) 1.000 Uani ? ? C
C23 0.1635(3) 0.4175(6) 0.7228(4) 0.046(5) 1.000 Uani ? ? C
C24 0.3447(3) 0.1575(5) 0.7229(3) 0.029(3) 1.000 Uani ? ? C
C25 0.3810(3) 0.1925(5) 0.7673(3) 0.030(3) 1.000 Uani ? ? C
C26 0.4253(3) 0.1591(5) 0.7759(3) 0.032(3) 1.000 Uani ? ? C
C27 0.4584(3) 0.1813(5) 0.8191(3) 0.032(4) 1.000 Uani ? ? C
C28 0.4447(3) 0.2330(5) 0.8567(3) 0.033(4) 1.000 Uani ? ? C
C29 0.4015(2) 0.2655(5) 0.8504(3) 0.028(3) 1.000 Uani ? ? C
C30 0.3711(2) 0.2520(4) 0.8036(3) 0.028(3) 1.000 Uani ? ? C
C31 0.5060(3) 0.1437(5) 0.8259(3) 0.036(4) 1.000 Uani ? ? C
C32 0.5228(3) 0.1517(7) 0.7755(4) 0.053(5) 1.000 Uani ? ? C
C33 0.5056(3) 0.0474(6) 0.8414(4) 0.052(5) 1.000 Uani ? ? C
C34 0.5394(3) 0.1934(8) 0.8664(5) 0.061(6) 1.000 Uani ? ? C
O2 0.3293(2) 0.2960(3) 0.7945(2) 0.029(2) 1.000 Uani ? ? O
C35 0.3247(2) 0.3586(5) 0.7538(3) 0.030(3) 1.000 Uani ? ? C
P2 0.35064(7) 0.4682(1) 0.77159(8) 0.0324(9) 1.000 Uani ? ? P
C36 0.3266(3) 0.5282(5) 0.7117(3) 0.036(4) 1.000 Uani ? ? C
C37 0.3516(3) 0.5520(5) 0.6756(3) 0.038(4) 1.000 Uani ? ? C
C38 0.3313(3) 0.5979(6) 0.6322(3) 0.049(5) 1.000 Uani ? ? C
C39 0.2866(4) 0.6207(7) 0.6245(4) 0.060(6) 1.000 Uani ? ? C
C40 0.2615(4) 0.595(1) 0.6598(5) 0.078(8) 1.000 Uani ? ? C
C41 0.2824(3) 0.5497(7) 0.7049(4) 0.058(5) 1.000 Uani ? ? C
C42 0.4107(3) 0.4540(5) 0.7785(3) 0.032(3) 1.000 Uani ? ? C
C43 0.4287(3) 0.4023(5) 0.7432(3) 0.037(4) 1.000 Uani ? ? C
C44 0.4747(3) 0.3880(6) 0.7512(4) 0.045(4) 1.000 Uani ? ? C
C45 0.5031(3) 0.4221(7) 0.7939(4) 0.049(5) 1.000 Uani ? ? C
C46 0.4863(3) 0.4730(7) 0.8279(4) 0.051(5) 1.000 Uani ? ? C
C47 0.4402(3) 0.4887(7) 0.8208(4) 0.049(5) 1.000 Uani ? ? C
C48 0.3850(3) 0.3080(5) 0.8959(3) 0.033(3) 1.000 Uani ? ? C
C49 0.3613(3) 0.2366(5) 0.9211(3) 0.032(3) 1.000 Uani ? ? C
C50 0.3842(3) 0.1564(5) 0.9355(3) 0.033(4) 1.000 Uani ? ? C
C51 0.3635(3) 0.0852(5) 0.9544(3) 0.038(4) 1.000 Uani ? ? C
C52 0.3190(3) 0.0962(5) 0.9576(3) 0.037(4) 1.000 Uani ? ? C
C53 0.2941(3) 0.1730(5) 0.9445(3) 0.032(3) 1.000 Uani ? ? C
C54 0.3174(3) 0.2445(5) 0.9284(3) 0.030(3) 1.000 Uani ? ? C
C55 0.3861(3) -0.0054(5) 0.9654(3) 0.044(4) 1.000 Uani ? ? C
C56 0.3598(4) -0.0724(7) 0.9264(5) 0.069(6) 1.000 Uani ? ? C
C57 0.3847(4) -0.0337(7) 1.0200(4) 0.072(6) 1.000 Uani ? ? C
C58 0.4353(4) -0.0043(7) 0.9608(5) 0.081(6) 1.000 Uani ? ? C
O3 0.2944(2) 0.3241(3) 0.9180(2) 0.032(2) 1.000 Uani ? ? O
C59 0.3118(3) 0.3926(5) 0.9534(3) 0.031(3) 1.000 Uani ? ? C
P3 0.28838(7) 0.3929(1) 1.01242(7) 0.0320(9) 1.000 Uani ? ? P
C60 0.3171(3) 0.4900(6) 1.0445(3) 0.037(4) 1.000 Uani ? ? C
C61 0.3534(4) 0.4770(6) 1.0851(4) 0.052(5) 1.000 Uani ? ? C
C62 0.3778(4) 0.5487(8) 1.1088(5) 0.072(7) 1.000 Uani ? ? C
C63 0.3668(4) 0.6330(8) 1.0908(5) 0.075(7) 1.000 Uani ? ? C
C64 0.3306(4) 0.6463(7) 1.0505(4) 0.057(5) 1.000 Uani ? ? C
C65 0.3068(3) 0.5738(6) 1.0268(3) 0.046(5) 1.000 Uani ? ? C
C66 0.2291(3) 0.4183(5) 0.9909(3) 0.035(4) 1.000 Uani ? ? C
C67 0.1982(3) 0.3842(7) 1.0185(3) 0.050(5) 1.000 Uani ? ? C
C68 0.1529(3) 0.4056(9) 1.0040(4) 0.063(6) 1.000 Uani ? ? C
C69 0.1374(3) 0.4622(9) 0.9615(4) 0.059(6) 1.000 Uani ? ? C
C70 0.1675(3) 0.4926(7) 0.9343(4) 0.051(5) 1.000 Uani ? ? C
C71 0.2128(3) 0.4727(6) 0.9484(3) 0.042(4) 1.000 Uani ? ? C
C72 0.2436(3) 0.1754(5) 0.9443(3) 0.033(3) 1.000 Uani ? ? C
C73 0.2216(3) 0.0950(6) 0.9152(3) 0.037(4) 1.000 Uani ? ? C
C74 0.2185(3) 0.0164(6) 0.9400(3) 0.043(4) 1.000 Uani ? ? C
C75 0.2101(3) -0.0650(6) 0.9144(3) 0.043(4) 1.000 Uani ? ? C
C76 0.2080(3) -0.0641(5) 0.8615(3) 0.040(4) 1.000 Uani ? ? C
C77 0.2092(3) 0.0132(6) 0.8337(3) 0.036(4) 1.000 Uani ? ? C
C78 0.2122(3) 0.0931(5) 0.8603(3) 0.034(3) 1.000 Uani ? ? C
C79 0.2066(3) -0.1499(6) 0.9459(3) 0.051(4) 1.000 Uani ? ? C
C80 0.2519(5) -0.1739(8) 0.9777(5) 0.079(7) 1.000 Uani ? ? C
C81 0.1909(5) -0.2279(8) 0.9106(5) 0.083(8) 1.000 Uani ? ? C
C82 0.1724(5) -0.1352(8) 0.9806(5) 0.098(7) 1.000 Uani ? ? C
O4 0.2084(2) 0.1730(4) 0.8331(2) 0.034(2) 1.000 Uani ? ? O
C83 0.1710(3) 0.2263(6) 0.8394(3) 0.038(4) 1.000 Uani ? ? C
P4 0.11765(8) 0.2091(2) 0.78929(9) 0.041(1) 1.000 Uani ? ? P
C84 0.0893(3) 0.3147(7) 0.7833(3) 0.048(5) 1.000 Uani ? ? C
C85 0.0983(4) 0.3798(7) 0.8204(4) 0.060(6) 1.000 Uani ? ? C
C86 0.0741(4) 0.4584(9) 0.8136(5) 0.083(7) 1.000 Uani ? ? C
C87 0.0419(4) 0.4739(9) 0.7710(5) 0.076(7) 1.000 Uani ? ? C
C88 0.0313(4) 0.412(1) 0.7346(6) 0.087(8) 1.000 Uani ? ? C
C89 0.0559(4) 0.3288(9) 0.7397(5) 0.070(7) 1.000 Uani ? ? C
C90 0.0862(3) 0.1420(7) 0.8275(4) 0.049(5) 1.000 Uani ? ? C
C91 0.0979(4) 0.0565(8) 0.8391(6) 0.072(7) 1.000 Uani ? ? C
C92 0.0793(4) 0.0087(8) 0.8736(7) 0.081(8) 1.000 Uani ? ? C
C93 0.0498(5) 0.046(1) 0.8978(6) 0.101(9) 1.000 Uani ? ? C
C94 0.0383(4) 0.133(1) 0.8894(5) 0.125(8) 1.000 Uani ? ? C
C95 0.0642(3) 0.1666(8) 0.8595(4) 0.112(5) 1.000 Uani ? ? C
C96 0.2090(3) 0.0112(6) 0.7767(3) 0.037(4) 1.000 Uani ? ? C
C97 0.7979(4) 0.0974(8) 0.3826(4) 0.069(6) 1.000 Uani ? ? C
CL5 0.8058(1) 0.1430(3) 0.4450(1) 0.097(2) 1.000 Uani ? ? Cl
CL6 0.7472(1) 0.0385(2) 0.3674(1) 0.067(1) 1.000 Uani ? ? Cl
CL7 0.8004(2) 0.1760(3) 0.3365(2) 0.139(3) 1.000 Uani ? ? Cl
C98 0.5791(4) 0.135(1) 0.5345(5) 0.094(8) 1.000 Uani ? ? C
CL8 0.5704(2) 0.1853(3) 0.5898(2) 0.103(3) 1.000 Uani ? ? Cl
CL9 0.5466(2) 0.1813(4) 0.4797(2) 0.211(3) 1.000 Uani ? ? Cl
CL10 0.5669(2) 0.0207(3) 0.5374(2) 0.103(3) 1.000 Uani ? ? Cl
C99 0.9031(6) 0.051(1) 0.9121(8) 0.13(1) 1.000 Uani ? ? C
CL11 0.9314(2) 0.0186(4) 0.8665(2) 0.156(4) 1.000 Uani ? ? Cl
CL12 0.8661(1) 0.1345(4) 0.8918(2) 0.124(3) 1.000 Uani ? ? Cl
CL13 0.9421(2) 0.0842(6) 0.9692(2) 0.144(4) 1.000 Uani ? ? Cl
C100 0.4326(4) 0.2597(7) 0.5859(4) 0.062(6) 1.000 Uani ? ? C
CL14 0.4368(1) 0.1756(2) 0.5420(1) 0.077(2) 1.000 Uani ? ? Cl
CL15 0.4746(1) 0.3397(2) 0.5869(2) 0.092(2) 1.000 Uani ? ? Cl
CL16 0.4379(1) 0.2141(2) 0.6480(1) 0.080(2) 1.000 Uani ? ? Cl
C101 0.8920(2) 0.2422(3) 0.2609(2) 0.22(2) 0.500 Uani ? ? C
CL17 0.1611(2) -0.2654(3) 0.7662(2) 0.070(3) 0.500 Uani ? ? Cl
CL18 0.0960(2) -0.1323(3) 0.7429(2) 0.103(5) 0.500 Uani ? ? Cl
CL19 0.0570(2) -0.2914(3) 0.7227(2) 0.24(1) 0.500 Uani ? ? Cl
O5 0.0809(5) -0.206(2) 0.8123(5) 0.066(9) 0.500 Uani ? ? O
C102 0.0461(4) -0.0770(9) 0.5978(6) 0.077(8) 1.000 Uani ? ? C
CL20 -0.0060(2) -0.1092(6) 0.5972(4) 0.128(5) 0.500 Uani ? ? Cl
CL21 0.0798(3) -0.1628(6) 0.5941(5) 0.131(6) 0.500 Uani ? ? Cl
CL22 0.0755(3) -0.0928(8) 0.5576(4) 0.219(6) 0.500 Uani ? ? Cl
CL26 0.0434(3) -0.0054(7) 0.5402(3) 0.116(6) 0.500 Uani ? ? Cl
CL27 -0.0064(3) -0.051(1) 0.5867(5) 0.193(9) 0.500 Uani ? ? Cl
CL28 0.0335(7) -0.189(1) 0.6270(8) 0.24(2) 0.500 Uani ? ? Cl
C103 -0.024(1) 0.197(1) 0.5815(9) 0.09(1) 0.500 Uani ? ? C
CL23 0.0151(3) 0.1942(7) 0.5299(4) 0.053(5) 0.250 Uani ? ? Cl
CL24 -0.0032(2) 0.3123(4) 0.5960(3) 0.080(4) 0.500 Uani ? ? Cl
CL25 -0.0731(3) 0.1779(5) 0.5705(3) 0.099(5) 0.500 Uani ? ? Cl
CL29 0.0038(3) 0.1404(6) 0.6301(4) 0.049(5) 0.250 Uani ? ? Cl
CL2a 0.0549(1) 0.0854(3) 0.7057(2) 0.042(2) 0.500 Uani ? ? Cl
C11a 0.2497(8) 0.233(1) 0.7282(7) 0.018(9) 0.300 Uani ? ? C
H1 0.2686 -0.1206 0.7865 0.0458 1.000 Uiso calc C2 H
H2 0.3723 -0.0064 0.7394 0.0436 1.000 Uiso calc C4 H
H3 0.3686 -0.2520 0.7174 0.1057 1.000 Uiso calc C8 H
H4 0.3225 -0.2061 0.6961 0.1057 1.000 Uiso calc C8 H
H5 0.3673 -0.1550 0.6983 0.1057 1.000 Uiso calc C8 H
H6 0.4159 -0.2080 0.8018 0.0855 1.000 Uiso calc C9 H
H7 0.4152 -0.1114 0.7819 0.0855 1.000 Uiso calc C9 H
H8 0.4000 -0.1322 0.8331 0.0855 1.000 Uiso calc C9 H
H9 0.3476 -0.2878 0.7989 0.1035 1.000 Uiso calc C10 H
H10 0.3303 -0.2147 0.8309 0.1035 1.000 Uiso calc C10 H
H11 0.3004 -0.2455 0.7787 0.1035 1.000 Uiso calc C10 H
H12 0.2260 0.3518 0.6398 0.0736 1.000 Uiso calc C13 H
H13 0.2143 0.4177 0.5577 0.0873 1.000 Uiso calc C14 H
H14 0.1454 0.3951 0.4994 0.1160 1.000 Uiso calc C15 H
H15 0.0882 0.3184 0.5261 0.1087 1.000 Uiso calc C16 H
H16 0.0995 0.2502 0.6068 0.0824 1.000 Uiso calc C17 H
H17 0.2446 0.2967 0.7894 0.0508 1.000 Uiso calc C19 H
H18 0.2549 0.4222 0.8417 0.0519 1.000 Uiso calc C20 H
H19 0.2094 0.5468 0.8184 0.0606 1.000 Uiso calc C21 H
H20 0.1518 0.5424 0.7446 0.0674 1.000 Uiso calc C22 H
H21 0.1401 0.4168 0.6924 0.0600 1.000 Uiso calc C23 H
H22 0.3231 0.2027 0.7114 0.0379 1.000 Uiso calc C24 H
H23 0.3583 0.1404 0.6952 0.0379 1.000 Uiso calc C24 H
H24 0.4330 0.1197 0.7512 0.0406 1.000 Uiso calc C26 H
H25 0.4661 0.2461 0.8877 0.0430 1.000 Uiso calc C28 H
H26 0.5525 0.1280 0.7803 0.0669 1.000 Uiso calc C32 H
H27 0.5031 0.1200 0.7488 0.0669 1.000 Uiso calc C32 H
H28 0.5233 0.2122 0.7660 0.0669 1.000 Uiso calc C32 H
H29 0.5353 0.0238 0.8457 0.0669 1.000 Uiso calc C33 H
H30 0.4957 0.0427 0.8731 0.0669 1.000 Uiso calc C33 H
H31 0.4855 0.0154 0.8152 0.0669 1.000 Uiso calc C33 H
H32 0.5687 0.1683 0.8697 0.0854 1.000 Uiso calc C34 H
H33 0.5401 0.2536 0.8565 0.0854 1.000 Uiso calc C34 H
H34 0.5305 0.1896 0.8987 0.0854 1.000 Uiso calc C34 H
H35 0.2933 0.3673 0.7403 0.0382 1.000 Uiso calc C35 H
H36 0.3384 0.3344 0.7277 0.0382 1.000 Uiso calc C35 H
H37 0.3827 0.5366 0.6809 0.0482 1.000 Uiso calc C37 H
H38 0.3483 0.6139 0.6073 0.0651 1.000 Uiso calc C38 H
H39 0.2729 0.6545 0.5950 0.0822 1.000 Uiso calc C39 H
H40 0.2300 0.6071 0.6534 0.1048 1.000 Uiso calc C40 H
H41 0.2657 0.5347 0.7303 0.0741 1.000 Uiso calc C41 H
H42 0.4091 0.3774 0.7137 0.0470 1.000 Uiso calc C43 H
H43 0.4867 0.3543 0.7270 0.0588 1.000 Uiso calc C44 H
H44 0.5347 0.4103 0.7999 0.0658 1.000 Uiso calc C45 H
H45 0.5064 0.4981 0.8569 0.0695 1.000 Uiso calc C46 H
H46 0.4289 0.5235 0.8451 0.0643 1.000 Uiso calc C47 H
H47 0.3644 0.3545 0.8836 0.0423 1.000 Uiso calc C48 H
H48 0.4101 0.3308 0.9204 0.0423 1.000 Uiso calc C48 H
H49 0.4148 0.1508 0.9322 0.0428 1.000 Uiso calc C50 H
H50 0.3042 0.0476 0.9697 0.0482 1.000 Uiso calc C52 H
H51 0.3734 -0.1290 0.9328 0.0955 1.000 Uiso calc C56 H
H52 0.3293 -0.0753 0.9303 0.0955 1.000 Uiso calc C56 H
H53 0.3604 -0.0542 0.8922 0.0955 1.000 Uiso calc C56 H
H54 0.3987 -0.0899 1.0269 0.0929 1.000 Uiso calc C57 H
H55 0.4003 0.0084 1.0439 0.0929 1.000 Uiso calc C57 H
H56 0.3540 -0.0373 1.0234 0.0929 1.000 Uiso calc C57 H
H57 0.4480 -0.0615 0.9680 0.1035 1.000 Uiso calc C58 H
H58 0.4370 0.0127 0.9268 0.1035 1.000 Uiso calc C58 H
H59 0.4517 0.0368 0.9849 0.1035 1.000 Uiso calc C58 H
H60 0.3049 0.4477 0.9364 0.0395 1.000 Uiso calc C59 H
H61 0.3437 0.3858 0.9635 0.0395 1.000 Uiso calc C59 H
H62 0.3618 0.4189 1.0969 0.0697 1.000 Uiso calc C61 H
H63 0.4022 0.5397 1.1376 0.0976 1.000 Uiso calc C62 H
H64 0.3843 0.6818 1.1064 0.0977 1.000 Uiso calc C63 H
H65 0.3220 0.7044 1.0389 0.0760 1.000 Uiso calc C64 H
H66 0.2827 0.5826 0.9976 0.0623 1.000 Uiso calc C65 H
H67 0.2084 0.3464 1.0472 0.0635 1.000 Uiso calc C67 H
H68 0.1320 0.3822 1.0227 0.0873 1.000 Uiso calc C68 H
H69 0.1064 0.4787 0.9522 0.0855 1.000 Uiso calc C69 H
H70 0.1570 0.5286 0.9048 0.0693 1.000 Uiso calc C70 H
H71 0.2332 0.4962 0.9290 0.0543 1.000 Uiso calc C71 H
H72 0.2306 0.2276 0.9276 0.0417 1.000 Uiso calc C72 H
H73 0.2394 0.1743 0.9788 0.0417 1.000 Uiso calc C72 H
H74 0.2222 0.0171 0.9766 0.0541 1.000 Uiso calc C74 H
H75 0.2056 -0.1188 0.8436 0.0511 1.000 Uiso calc C76 H
H76 0.2494 -0.2260 0.9968 0.1062 1.000 Uiso calc C80 H
H77 0.2724 -0.1839 0.9556 0.1062 1.000 Uiso calc C80 H
H78 0.2629 -0.1270 1.0009 0.1062 1.000 Uiso calc C80 H
H79 0.1891 -0.2789 0.9309 0.1177 1.000 Uiso calc C81 H
H80 0.1620 -0.2155 0.8896 0.1177 1.000 Uiso calc C81 H
H81 0.2119 -0.2380 0.8892 0.1177 1.000 Uiso calc C81 H
H82 0.1703 -0.1873 0.9999 0.1289 1.000 Uiso calc C82 H
H83 0.1824 -0.0876 1.0036 0.1289 1.000 Uiso calc C82 H
H84 0.1436 -0.1216 0.9597 0.1289 1.000 Uiso calc C82 H
H85 0.1796 0.2865 0.8383 0.0497 1.000 Uiso calc C83 H
H86 0.1648 0.2135 0.8723 0.0497 1.000 Uiso calc C83 H
H87 0.1211 0.3708 0.8508 0.0783 1.000 Uiso calc C85 H
H88 0.0806 0.5024 0.8397 0.1071 1.000 Uiso calc C86 H
H89 0.0267 0.5292 0.7667 0.1002 1.000 Uiso calc C87 H
H90 0.0074 0.4216 0.7054 0.1243 1.000 Uiso calc C88 H
H91 0.0491 0.2851 0.7134 0.0972 1.000 Uiso calc C89 H
H92 0.1194 0.0290 0.8229 0.1090 1.000 Uiso calc C91 H
H93 0.0877 -0.0513 0.8802 0.1214 1.000 Uiso calc C92 H
H94 0.0367 0.0118 0.9210 0.1322 1.000 Uiso calc C93 H
H95 0.0158 0.1631 0.9026 0.1481 1.000 Uiso calc C94 H
H96 0.0667 0.2288 0.8641 0.1438 1.000 Uiso calc C95 H
H97 0.1930 -0.0398 0.7618 0.0480 1.000 Uiso calc C96 H
H98 0.1941 0.0626 0.7608 0.0480 1.000 Uiso calc C96 H

loop_
_geom_bond_atom_site_label_1
_geom_bond_atom_site_label_2
_geom_bond_distance
_geom_bond_site_symmetry_1
_geom_bond_site_symmetry_2
_geom_bond_publ_flag
PT CL1 2.353(3) . . ?
PT CL2 2.486(6) . . ?
PT P1 2.242(2) . . ?
PT P4 2.256(2) . . ?
PT CL2A 2.306(4) . . ?
AU1 CL3 2.294(2) . . ?
AU1 P2 2.231(2) . . ?
AU2 CL4 2.285(2) . . ?
AU2 P3 2.228(2) . . ?
CL2 CL2A 1.082(8) . . ?
C1 C2 1.40(1) . . ?
C1 C6 1.40(1) . . ?
C1 C96 1.53(1) . . ?
C2 C3 1.40(1) . . ?
C3 C4 1.38(1) . . ?
C3 C7 1.54(1) . . ?
C4 C5 1.39(1) . . ?
C5 C6 1.41(1) . . ?
C5 C24 1.52(1) . . ?
C6 O1 1.383(9) . . ?
C7 C8 1.51(2) . . ?
C7 C9 1.53(2) . . ?
C7 C10 1.49(1) . . ?
O1 C11 1.439(9) . . ?
O1 C11a 1.16(2) . . ?
C11 P1 1.853(9) . . ?
C11 C11a 1.17(2) . . ?
P1 C12 1.838(9) . . ?
P1 C18 1.821(9) . . ?
C12 C13 1.35(1) . . ?
C12 C17 1.41(1) . . ?
C13 C14 1.40(1) . . ?
C14 C15 1.37(2) . . ?
C15 C16 1.38(2) . . ?
C16 C17 1.38(2) . . ?
C18 C19 1.38(1) . . ?
C18 C23 1.40(1) . . ?
C19 C20 1.39(1) . . ?
C20 C21 1.39(1) . . ?
C21 C22 1.37(1) . . ?
C22 C23 1.39(1) . . ?
C24 C25 1.52(1) . . ?
C25 C26 1.40(1) . . ?
C25 C30 1.40(1) . . ?
C26 C27 1.39(1) . . ?
C27 C28 1.40(1) . . ?
C27 C31 1.52(1) . . ?
C28 C29 1.37(1) . . ?
C29 C30 1.39(1) . . ?
C29 C48 1.54(1) . . ?
C30 O2 1.402(9) . . ?
C31 C32 1.53(1) . . ?
C31 C33 1.51(1) . . ?
C31 C34 1.51(1) . . ?
O2 C35 1.418(9) . . ?
C35 P2 1.852(8) . . ?
P2 C36 1.835(8) . . ?
P2 C42 1.797(9) . . ?
C36 C37 1.39(1) . . ?
C36 C41 1.35(1) . . ?
C37 C38 1.37(1) . . ?
C38 C39 1.37(2) . . ?
C39 C40 1.38(2) . . ?
C40 C41 1.40(2) . . ?
C42 C43 1.42(1) . . ?
C42 C47 1.38(1) . . ?
C43 C44 1.38(1) . . ?
C44 C45 1.36(1) . . ?
C45 C46 1.37(1) . . ?
C46 C47 1.38(1) . . ?
C48 C49 1.53(1) . . ?
C49 C50 1.41(1) . . ?
C49 C54 1.39(1) . . ?
C50 C51 1.39(1) . . ?
C51 C52 1.38(1) . . ?
C51 C55 1.53(1) . . ?
C52 C53 1.39(1) . . ?
C53 C54 1.41(1) . . ?
C53 C72 1.52(1) . . ?
C54 O3 1.388(9) . . ?
C55 C56 1.54(2) . . ?
C55 C57 1.52(1) . . ?
C55 C58 1.52(2) . . ?
O3 C59 1.421(9) . . ?
C59 P3 1.846(8) . . ?
P3 C60 1.822(9) . . ?
P3 C66 1.800(9) . . ?
C60 C61 1.38(1) . . ?
C60 C65 1.37(1) . . ?
C61 C62 1.38(1) . . ?
C62 C63 1.38(2) . . ?
C63 C64 1.37(2) . . ?
C64 C65 1.39(1) . . ?
C66 C67 1.40(1) . . ?
C66 C71 1.40(1) . . ?
C67 C68 1.38(1) . . ?
C68 C69 1.41(2) . . ?
C69 C70 1.35(1) . . ?
C70 C71 1.37(1) . . ?
C72 C73 1.52(1) . . ?
C73 C74 1.37(1) . . ?
C73 C78 1.42(1) . . ?
C74 C75 1.40(1) . . ?
C75 C76 1.39(1) . . ?
C75 C79 1.55(1) . . ?
C76 C77 1.39(1) . . ?
C77 C78 1.39(1) . . ?
C77 C96 1.51(1) . . ?
C78 O4 1.400(9) . . ?
C79 C80 1.49(2) . . ?
C79 C81 1.52(2) . . ?
C79 C82 1.54(2) . . ?
O4 C83 1.43(1) . . ?
C83 P4 1.874(9) . . ?
P4 C84 1.80(1) . . ?
P4 C90 1.835(9) . . ?
C84 C85 1.38(2) . . ?
C84 C89 1.38(1) . . ?
C85 C86 1.39(2) . . ?
C86 C87 1.34(2) . . ?
C87 C88 1.34(2) . . ?
C88 C89 1.45(2) . . ?
C90 C91 1.36(2) . . ?
C90 C95 1.24(1) . . ?
C91 C92 1.37(2) . . ?
C92 C93 1.33(2) . . ?
C93 C94 1.36(2) . . ?
C94 C95 1.33(1) . . ?
C97 CL5 1.76(1) . . ?
C97 CL6 1.74(1) . . ?
C97 CL7 1.72(1) . . ?
C98 CL8 1.72(2) . . ?
C98 CL9 1.72(1) . . ?
C98 CL10 1.77(2) . . ?
C99 CL11 1.69(2) . . ?
C99 CL12 1.70(2) . . ?
C99 CL13 1.78(2) . . ?
C100 CL14 1.74(1) . . ?
C100 CL15 1.75(1) . . ?
C100 CL16 1.76(1) . . ?
C101 CL17 1.649(6) . 3_656 ?
C101 CL18 1.711(5) . 3_656 ?
C101 CL19 1.682(5) . 3_656 ?
C102 CL20 1.64(2) . . ?
C102 CL21 1.67(2) . . ?
C102 CL22 1.54(2) . . ?
C102 CL26 1.86(2) . . ?
C102 CL27 1.60(2) . . ?
C102 CL28 1.93(2) . . ?
CL20 CL28 1.76(2) . . ?
CL21 CL22 1.42(3) . . ?
CL21 CL28 1.84(3) . . ?
CL22 CL26 1.65(3) . . ?
C103 CL23 1.99(4) . . ?
C103 CL24 1.87(4) . . ?
C103 CL25 1.47(6) . . ?
C103 CL29 1.62(3) . . ?
